data_4323776
loop_
_publ_author_name
'F. Albert Cotton'
'John H. Matonic'
'Carlos A. Murillo'

_publ_section_title
;
 Synthesis and Structural Studies of Platinum Complexes Containing
 Monodentate, Bridging, and Chelating Formamidine Ligands
;
_journal_name_full 'Inorganic Chemistry'
_journal_page_first 498
_journal_page_last 503
_journal_paper_doi 10.1021/ic950741e
_journal_volume 35
_journal_year 1996
_chemical_formula_analytical none
_chemical_formula_moiety 'C60 H60 N8 Pt2 C4 H8 O'
_chemical_formula_structural '(C13 H11 N2) Pt (C13 H11 N2)2 Pt (C13 H11 N2)'
_chemical_formula_sum 'C64 H60 N8 O Pt2'
_chemical_formula_weight 1347.38
_chemical_name_systematic
;
 tetrakis-(diphenylformamidinate)diplatinate(II)
;
_space_group_IT_number 14
_symmetry_cell_setting monoclinic
_symmetry_space_group_name_Hall '-P 2yn'
_symmetry_space_group_name_H-M 'P 1 21/n 1'
_atom_sites_solution_hydrogens geom
_atom_sites_solution_primary direct
_atom_sites_solution_secondary difmap
_audit_creation_method SHELXL
_cell_angle_alpha 90
_cell_angle_beta 98.17(1)
_cell_angle_gamma 90
_cell_formula_units_Z 4
_cell_length_a 17.883(3)
_cell_length_b 14.517(3)
_cell_length_c 22.581(3)
_cell_measurement_reflns_used 25
_cell_measurement_temperature 293(2)
_cell_measurement_theta_max 15
_cell_measurement_theta_min 12.5
_cell_volume 5802.7(17)
_computing_cell_refinement 'CAD4 software version III'
_computing_data_collection 'CAD4 software version III'
_computing_data_reduction 'SHELXL-93 (Sheldrick, 1993)'
_computing_molecular_graphics ORTEP
_computing_publication_material 'SHELXL-93 (Sheldrick, 1993)'
_computing_structure_refinement 'SHELXL-93 (Sheldrick, 1993)'
_computing_structure_solution 'SHELXS-86 (Sheldrick, 1990)'
_diffrn_ambient_temperature 293(2)
_diffrn_measurement_device CAD4-S
_diffrn_measurement_method omega
_diffrn_radiation_monochromator graphite
_diffrn_radiation_source 'sealed tube'
_diffrn_radiation_type Mo
_diffrn_radiation_wavelength 0.70930
_diffrn_reflns_av_R_equivalents 0.0179
_diffrn_reflns_av_sigmaI/netI 0.0509
_diffrn_reflns_limit_h_max 19
_diffrn_reflns_limit_h_min 0
_diffrn_reflns_limit_k_max 15
_diffrn_reflns_limit_k_min 0
_diffrn_reflns_limit_l_max 24
_diffrn_reflns_limit_l_min -24
_diffrn_reflns_number 10153
_diffrn_reflns_theta_max 24.93
_diffrn_reflns_theta_min 2.10
_diffrn_standards_decay_% -20.1
_diffrn_standards_interval_time 7200s
_diffrn_standards_number 198
_exptl_absorpt_coefficient_mu 4.864
_exptl_absorpt_correction_T_max 0.9991
_exptl_absorpt_correction_T_min 0.8955
_exptl_absorpt_correction_type psi-scans
_exptl_crystal_colour yellow
_exptl_crystal_density_diffrn 1.542
_exptl_crystal_description parallepiped
_exptl_crystal_F_000 2656
_exptl_crystal_size_max 0.25
_exptl_crystal_size_mid 0.25
_exptl_crystal_size_min 0.10
_refine_diff_density_max 0.811
_refine_diff_density_min -0.674
_refine_diff_density_rms 0.124
_refine_ls_extinction_method none
_refine_ls_goodness_of_fit_all 1.101
_refine_ls_goodness_of_fit_obs 1.016
_refine_ls_hydrogen_treatment 'calculated, ride on carbon atoms'
_refine_ls_matrix_type full
_refine_ls_number_parameters 676
_refine_ls_number_reflns 9825
_refine_ls_number_restraints 0
_refine_ls_restrained_S_all 1.101
_refine_ls_restrained_S_obs 1.016
_refine_ls_R_factor_all 0.0707
_refine_ls_R_factor_obs 0.0304
_refine_ls_shift/esd_max -0.882
_refine_ls_shift/esd_mean 0.167
_refine_ls_structure_factor_coef Fsqd
_refine_ls_weighting_details 'w=1/[\s^2^(Fo^2^)+(0.0323P)^2^+11.4562P] where P=(Fo^2^+2Fc^2^)/3'
_refine_ls_weighting_scheme calc
_refine_ls_wR_factor_all 0.0867
_refine_ls_wR_factor_obs 0.0646
_reflns_number_observed 6637
_reflns_number_total 9825
_reflns_observed_criterion >2sigma(I)
_cod_data_source_file ic950741e_3.cif
_cod_data_source_block C64H60N8OPt2
_cod_depositor_comments
;
The following automatic conversions were performed:

'_refine_ls_weighting_scheme' value 'calc
w=1/[\s^2^(Fo^2^)+(0.0323P)^2^+11.4562P] where P=(Fo^2^+2Fc^2^)/3'
was changed to 'calc'. New tag '_refine_ls_weighting_details' was
created. The value of the new tag was set to
'w=1/[\s^2^(Fo^2^)+(0.0323P)^2^+11.4562P] where P=(Fo^2^+2Fc^2^)/3'.

Automatic conversion script
Id: cif_fix_values 3143 2015-03-26 13:38:13Z robertas 
;
_cod_original_cell_volume 5803(2)
_cod_original_sg_symbol_H-M 'P 1 21/c 1'
_cod_database_code 4323776

loop_
_symmetry_equiv_pos_as_xyz
'x, y, z'
'-x+1/2, y+1/2, -z+1/2'
'-x, -y, -z'
'x-1/2, -y-1/2, z-1/2'

loop_
_atom_site_aniso_label
_atom_site_aniso_U_11
_atom_site_aniso_U_22
_atom_site_aniso_U_33
_atom_site_aniso_U_23
_atom_site_aniso_U_13
_atom_site_aniso_U_12
Pt1 0.0480(2) 0.0444(2) 0.0419(1) 0.0035(1) 0.0074(1) 0.0001(1)
Pt2 0.0399(1) 0.0415(2) 0.0405(1) 0.0004(1) 0.0052(1) -0.0002(1)
N1 0.050(3) 0.045(3) 0.043(3) -0.002(3) 0.007(3) -0.002(3)
N2 0.045(3) 0.045(3) 0.049(3) -0.002(3) 0.004(3) -0.002(3)
N3 0.049(3) 0.047(3) 0.053(3) 0.005(3) 0.017(3) 0.001(3)
N4 0.060(4) 0.054(4) 0.040(3) 0.004(3) 0.007(3) 0.001(3)
N5 0.047(3) 0.043(3) 0.038(3) 0.000(2) 0.007(2) -0.001(3)
N6 0.035(3) 0.046(3) 0.045(3) -0.001(2) 0.006(2) -0.005(2)
N7 0.039(3) 0.048(3) 0.053(3) -0.003(3) 0.011(3) -0.001(3)
N8 0.047(3) 0.042(3) 0.050(3) -0.001(3) 0.009(3) 0.004(3)
C1 0.049(4) 0.055(4) 0.042(4) -0.004(3) 0.002(3) 0.004(3)
C2 0.040(4) 0.063(5) 0.035(3) 0.002(3) 0.005(3) 0.006(3)
C3 0.067(5) 0.052(4) 0.048(4) 0.002(3) 0.015(4) 0.000(4)
C4 0.054(4) 0.043(4) 0.054(4) -0.003(3) 0.017(3) 0.007(3)
C11 0.052(4) 0.049(4) 0.047(4) 0.003(3) 0.013(3) -0.001(3)
C12 0.062(5) 0.043(4) 0.059(4) 0.004(3) 0.005(4) 0.009(4)
C13 0.075(5) 0.043(4) 0.068(5) 0.003(4) 0.008(4) 0.003(4)
C14 0.072(5) 0.051(5) 0.066(5) 0.006(4) 0.013(4) -0.007(4)
C15 0.064(5) 0.070(6) 0.085(6) 0.014(5) -0.024(4) -0.012(4)
C16 0.079(6) 0.044(4) 0.072(5) 0.012(4) -0.013(4) -0.010(4)
C17 0.098(7) 0.046(5) 0.107(7) 0.007(5) 0.010(6) -0.021(5)
C21 0.042(4) 0.063(5) 0.054(4) -0.015(4) 0.001(3) 0.008(4)
C22 0.068(5) 0.076(6) 0.053(4) 0.000(4) 0.006(4) 0.009(5)
C23 0.078(6) 0.093(7) 0.070(6) -0.026(5) 0.007(5) 0.021(5)
C24 0.068(6) 0.069(6) 0.088(6) -0.039(5) -0.016(5) 0.018(5)
C25 0.063(5) 0.060(5) 0.107(8) -0.012(5) -0.009(5) 0.012(4)
C26 0.060(5) 0.052(5) 0.082(6) 0.006(4) 0.006(4) -0.002(4)
C27 0.114(9) 0.105(9) 0.157(11) -0.060(8) -0.012(8) 0.044(7)
C31 0.062(5) 0.038(4) 0.056(4) -0.009(3) 0.023(4) -0.005(3)
C32 0.059(5) 0.033(4) 0.070(5) 0.007(3) 0.019(4) -0.005(3)
C33 0.050(5) 0.048(5) 0.091(6) -0.006(4) 0.010(4) 0.001(4)
C34 0.051(5) 0.072(6) 0.120(8) -0.037(6) 0.035(5) -0.010(4)
C35 0.074(6) 0.075(6) 0.097(7) -0.019(5) 0.047(6) -0.008(5)
C36 0.079(6) 0.052(5) 0.062(5) -0.010(4) 0.030(4) 0.003(4)
C37 0.064(6) 0.142(11) 0.170(12) -0.031(9) 0.029(7) -0.001(7)
C41 0.070(5) 0.050(4) 0.044(4) -0.003(3) 0.009(4) -0.004(4)
C42 0.087(7) 0.180(12) 0.058(6) -0.028(7) 0.007(5) 0.005(7)
C43 0.103(8) 0.179(12) 0.041(5) 0.000(6) -0.001(5) -0.009(8)
C44 0.071(6) 0.077(6) 0.064(5) 0.014(4) -0.009(4) -0.011(5)
C45 0.082(7) 0.169(11) 0.067(6) 0.013(7) -0.012(5) 0.017(7)
C46 0.067(6) 0.143(9) 0.042(4) 0.014(5) 0.003(4) 0.002(6)
C47 0.106(8) 0.120(9) 0.081(6) 0.019(6) -0.022(6) -0.021(7)
C51 0.051(4) 0.054(5) 0.041(4) 0.004(3) 0.005(3) -0.011(3)
C52 0.080(6) 0.058(5) 0.049(4) 0.005(4) 0.014(4) -0.011(4)
C53 0.105(7) 0.058(5) 0.070(5) 0.011(5) 0.004(5) -0.023(5)
C54 0.102(7) 0.089(7) 0.054(5) 0.009(5) 0.027(5) -0.023(6)
C55 0.091(7) 0.079(7) 0.061(5) -0.006(5) 0.025(5) -0.012(5)
C56 0.066(5) 0.065(5) 0.050(4) 0.007(4) 0.014(4) -0.005(4)
C57 0.149(11) 0.140(11) 0.094(8) 0.014(7) 0.053(7) -0.050(9)
C61 0.039(4) 0.059(5) 0.053(4) -0.010(4) 0.003(3) 0.002(4)
C62 0.048(4) 0.062(5) 0.084(6) 0.007(4) -0.002(4) -0.003(4)
C63 0.048(5) 0.060(5) 0.102(7) 0.004(5) 0.008(4) -0.008(4)
C64 0.057(5) 0.081(6) 0.080(6) -0.012(5) 0.012(4) -0.022(5)
C65 0.066(6) 0.102(8) 0.075(6) -0.001(6) -0.019(4) -0.023(5)
C66 0.054(5) 0.071(5) 0.084(6) 0.006(5) -0.004(4) 0.001(4)
C67 0.087(7) 0.112(8) 0.112(8) -0.048(7) 0.019(6) -0.052(6)
C71 0.039(4) 0.046(4) 0.064(5) 0.000(4) 0.007(3) -0.003(3)
C72 0.057(5) 0.083(6) 0.059(5) 0.005(4) 0.004(4) 0.007(4)
C73 0.058(5) 0.114(8) 0.075(6) -0.006(5) -0.015(4) 0.002(5)
C74 0.052(5) 0.089(7) 0.091(7) 0.005(6) -0.010(5) 0.002(5)
C75 0.035(4) 0.060(5) 0.129(8) -0.002(5) 0.014(5) -0.004(4)
C76 0.055(5) 0.052(4) 0.077(5) -0.004(4) 0.018(4) -0.005(4)
C77 0.060(6) 0.160(12) 0.144(10) 0.016(9) -0.021(6) 0.000(7)
C81 0.068(5) 0.054(5) 0.040(4) 0.003(3) 0.005(3) -0.008(4)
C82 0.108(7) 0.057(5) 0.061(5) -0.016(4) -0.006(5) 0.017(5)
C83 0.151(11) 0.074(7) 0.083(7) -0.027(6) -0.016(7) 0.029(7)
C84 0.122(9) 0.086(7) 0.063(6) -0.021(5) -0.009(6) -0.015(7)
C85 0.085(7) 0.114(8) 0.065(5) -0.017(6) -0.008(5) 0.007(6)
C86 0.076(6) 0.069(6) 0.058(5) -0.008(4) -0.001(4) 0.015(5)
C87 0.19(2) 0.14(1) 0.113(9) -0.043(9) -0.05(1) -0.03(1)
O1 0.34(3) 0.229(2) 0.322(2) 0.11(2) -0.004(2) -0.06(2)
C91 0.20(3) 0.28(4) 0.24(3) 0.01(3) 0.04(2) 0.004(3)
C93 0.10(1) 0.29(4) 0.61(6) -0.14(5) 0.04(2) 0.05(2)
C92 0.34(4) 0.14(2) 0.43(5) -0.01(2) 0.20(4) -0.03(2)
C94 0.24(4) 0.28(4) 0.66(7) 0.03(4) 0.22(4) 0.04(3)

loop_
_atom_site_label
_atom_site_type_symbol
_atom_site_fract_x
_atom_site_fract_y
_atom_site_fract_z
_atom_site_U_iso_or_equiv
_atom_site_thermal_displace_type
_atom_site_occupancy
_atom_site_calc_flag
_atom_site_refinement_flags
_atom_site_disorder_group
Pt1 Pt 0.43735(1) 0.03241(2) 0.23003(1) 0.04469(8) Uani 1 d . .
Pt2 Pt 0.42931(1) 0.22658(2) 0.19306(1) 0.04068(8) Uani 1 d . .
N1 N 0.3829(3) 0.0222(4) 0.1446(2) 0.046(1) Uani 1 d . .
N2 N 0.5348(3) 0.0403(4) 0.1938(2) 0.046(1) Uani 1 d . .
N3 N 0.3553(3) 0.0292(4) 0.2839(2) 0.048(1) Uani 1 d . .
N4 N 0.4723(3) 0.0310(4) 0.3212(2) 0.051(1) Uani 1 d . .
N5 N 0.4218(3) 0.1649(4) 0.1117(2) 0.042(1) Uani 1 d . .
N6 N 0.5417(3) 0.2028(4) 0.2003(2) 0.042(1) Uani 1 d . .
N7 N 0.3220(3) 0.2737(4) 0.1979(2) 0.046(1) Uani 1 d . .
N8 N 0.4149(3) 0.2951(4) 0.2696(2) 0.046(1) Uani 1 d . .
C1 C 0.3943(4) 0.0815(5) 0.1025(3) 0.049(2) Uani 1 d . .
H1 H 0.3817(4) 0.0625(5) 0.0630(3) 0.059 Uiso 1 calc R .
C2 C 0.5705(4) 0.1198(5) 0.1923(3) 0.046(2) Uani 1 d . .
H2 H 0.6204(4) 0.1176(5) 0.1849(3) 0.055 Uiso 1 calc R .
C3 C 0.4026(4) 0.0313(5) 0.3335(3) 0.055(2) Uani 1 d . .
H3 H 0.3891(4) 0.0328(5) 0.3718(3) 0.066 Uiso 1 calc R .
C4 C 0.3437(4) 0.3129(5) 0.2512(3) 0.049(2) Uani 1 d . .
H4 H 0.3126(4) 0.3479(5) 0.2721(3) 0.059 Uiso 1 calc R .
C11 C 0.3333(4) -0.0526(5) 0.1284(3) 0.049(2) Uani 1 d . .
C12 C 0.3455(4) -0.1381(5) 0.1540(3) 0.055(2) Uani 1 d . .
H12 H 0.3882(4) -0.1473(5) 0.1822(3) 0.066 Uiso 1 calc R .
C13 C 0.2970(5) -0.2106(5) 0.1395(3) 0.062(2) Uani 1 d . .
H13 H 0.3085(5) -0.2679(5) 0.1569(3) 0.074 Uiso 1 calc R .
C14 C 0.2326(5) -0.2002(5) 0.1002(4) 0.063(2) Uani 1 d . .
C15 C 0.2200(5) -0.1152(6) 0.0741(4) 0.076(3) Uani 1 d . .
H15 H 0.1774(5) -0.1065(6) 0.0459(4) 0.091 Uiso 1 calc R .
C16 C 0.2687(5) -0.0420(5) 0.0886(4) 0.067(2) Uani 1 d . .
H16 H 0.2575(5) 0.0152(5) 0.0710(4) 0.080 Uiso 1 calc R .
C17 C 0.1774(5) -0.2787(5) 0.0858(4) 0.084(3) Uani 1 d . .
H17A H 0.1356(5) -0.2583(5) 0.0575(4) 0.127 Uiso 1 calc R .
H17B H 0.1594(5) -0.2987(5) 0.1218(4) 0.127 Uiso 1 calc R .
H17C H 0.2023(5) -0.3290(5) 0.0691(4) 0.127 Uiso 1 calc R .
C21 C 0.5674(4) -0.0391(5) 0.1703(3) 0.053(2) Uani 1 d . .
C22 C 0.6075(4) -0.0330(6) 0.1222(3) 0.066(2) Uani 1 d . .
H22 H 0.6114(4) 0.0233(6) 0.1032(3) 0.079 Uiso 1 calc R .
C23 C 0.6417(5) -0.1101(7) 0.1025(4) 0.081(3) Uani 1 d . .
H23 H 0.6698(5) -0.1046(7) 0.0710(4) 0.097 Uiso 1 calc R .
C24 C 0.6351(5) -0.1944(7) 0.1281(4) 0.077(3) Uani 1 d . .
C25 C 0.5930(5) -0.2013(6) 0.1749(5) 0.079(3) Uani 1 d . .
H25 H 0.5873(5) -0.2583(6) 0.1926(5) 0.095 Uiso 1 calc R .
C26 C 0.5598(4) -0.1248(5) 0.1955(4) 0.065(2) Uani 1 d . .
H26 H 0.5317(4) -0.1307(5) 0.2269(4) 0.078 Uiso 1 calc R .
C27 C 0.6747(7) -0.2784(8) 0.1055(6) 0.129(5) Uani 1 d . .
H27A H 0.6645(7) -0.3318(8) 0.1281(6) 0.193 Uiso 1 calc R .
H27B H 0.7282(7) -0.2676(8) 0.1102(6) 0.193 Uiso 1 calc R .
H27C H 0.6562(7) -0.2883(8) 0.0640(6) 0.193 Uiso 1 calc R .
C31 C 0.2763(4) 0.0370(5) 0.2795(3) 0.051(2) Uani 1 d . .
C32 C 0.2370(4) 0.0745(4) 0.2273(3) 0.053(2) Uani 1 d . .
H32 H 0.2625(4) 0.0919(4) 0.1960(3) 0.064 Uiso 1 calc R .
C33 C 0.1601(4) 0.0852(5) 0.2230(4) 0.063(2) Uani 1 d . .
H33 H 0.1340(4) 0.1083(5) 0.1875(4) 0.076 Uiso 1 calc R .
C34 C 0.1203(5) 0.0636(6) 0.2685(5) 0.079(3) Uani 1 d . .
C35 C 0.1600(5) 0.0260(6) 0.3191(5) 0.079(3) Uani 1 d . .
H35 H 0.1341(5) 0.0086(6) 0.3502(5) 0.094 Uiso 1 calc R .
C36 C 0.2367(5) 0.0130(5) 0.3255(3) 0.062(2) Uani 1 d . .
H36 H 0.2621(5) -0.0119(5) 0.3607(3) 0.075 Uiso 1 calc R .
C37 C 0.0359(5) 0.0788(9) 0.2599(6) 0.124(4) Uani 1 d . .
H37A H 0.0161(5) 0.0605(9) 0.2955(6) 0.186 Uiso 1 calc R .
H37B H 0.0127(5) 0.0428(9) 0.2267(6) 0.186 Uiso 1 calc R .
H37C H 0.0253(5) 0.1429(9) 0.2522(6) 0.186 Uiso 1 calc R .
C41 C 0.5381(4) 0.0326(5) 0.3634(3) 0.055(2) Uani 1 d . .
C42 C 0.5385(6) 0.0473(9) 0.4222(4) 0.109(4) Uani 1 d . .
H42 H 0.4933(6) 0.0596(9) 0.4365(4) 0.131 Uiso 1 calc R .
C43 C 0.6049(6) 0.0443(9) 0.4617(4) 0.109(4) Uani 1 d . .
H43 H 0.6023(6) 0.0514(9) 0.5023(4) 0.130 Uiso 1 calc R .
C44 C 0.6728(5) 0.0318(6) 0.4444(4) 0.072(2) Uani 1 d . .
C45 C 0.6732(6) 0.0228(9) 0.3849(4) 0.108(4) Uani 1 d . .
H45 H 0.7191(6) 0.0170(9) 0.3705(4) 0.130 Uiso 1 calc R .
C46 C 0.6066(5) 0.0220(7) 0.3445(3) 0.085(3) Uani 1 d . .
H46 H 0.6090(5) 0.0140(7) 0.3040(3) 0.101 Uiso 1 calc R .
C47 C 0.7452(6) 0.0305(8) 0.4891(4) 0.106(4) Uani 1 d . .
H47A H 0.7877(6) 0.0208(8) 0.4682(4) 0.159 Uiso 1 calc R .
H47B H 0.7427(6) -0.0184(8) 0.5173(4) 0.159 Uiso 1 calc R .
H47C H 0.7509(6) 0.0883(8) 0.5098(4) 0.159 Uiso 1 calc R .
C51 C 0.4502(4) 0.2096(5) 0.0641(3) 0.049(2) Uani 1 d . .
C52 C 0.4404(5) 0.3042(5) 0.0573(3) 0.062(2) Uani 1 d . .
H52 H 0.4123(5) 0.3371(5) 0.0818(3) 0.074 Uiso 1 calc R .
C53 C 0.4731(5) 0.3482(6) 0.0134(4) 0.079(3) Uani 1 d . .
H53 H 0.4664(5) 0.4115(6) 0.0091(4) 0.094 Uiso 1 calc R .
C54 C 0.5148(6) 0.3040(7) -0.0244(4) 0.080(3) Uani 1 d . .
C55 C 0.5230(5) 0.2114(6) -0.0166(4) 0.076(2) Uani 1 d . .
H55 H 0.5502(5) 0.1790(6) -0.0418(4) 0.091 Uiso 1 calc R .
C56 C 0.4926(4) 0.1633(6) 0.0272(3) 0.059(2) Uani 1 d . .
H56 H 0.5007(4) 0.1002(6) 0.0317(3) 0.071 Uiso 1 calc R .
C57 C 0.5510(7) 0.3554(9) -0.0705(5) 0.124(4) Uani 1 d . .
H57A H 0.5386(7) 0.4196(9) -0.0691(5) 0.187 Uiso 1 calc R .
H57B H 0.5327(7) 0.3314(9) -0.1096(5) 0.187 Uiso 1 calc R .
H57C H 0.6048(7) 0.3479(9) -0.0625(5) 0.187 Uiso 1 calc R .
C61 C 0.5927(4) 0.2769(5) 0.2104(3) 0.051(2) Uani 1 d . .
C62 C 0.5725(4) 0.3611(5) 0.1857(4) 0.066(2) Uani 1 d . .
H62 H 0.5267(4) 0.3674(5) 0.1608(4) 0.079 Uiso 1 calc R .
C63 C 0.6189(4) 0.4364(6) 0.1972(4) 0.070(2) Uani 1 d . .
H63 H 0.6040(4) 0.4926(6) 0.1796(4) 0.085 Uiso 1 calc R .
C64 C 0.6866(5) 0.4308(7) 0.2339(4) 0.072(2) Uani 1 d . .
C65 C 0.7060(5) 0.3461(7) 0.2574(4) 0.084(3) Uani 1 d . .
H65 H 0.7519(5) 0.3401(7) 0.2823(4) 0.101 Uiso 1 calc R .
C66 C 0.6611(4) 0.2686(6) 0.2463(4) 0.071(2) Uani 1 d . .
H66 H 0.6770(4) 0.2120(6) 0.2629(4) 0.085 Uiso 1 calc R .
C67 C 0.7356(5) 0.5151(7) 0.2497(5) 0.103(4) Uani 1 d . .
H67A H 0.7125(5) 0.5678(7) 0.2289(5) 0.155 Uiso 1 calc R .
H67B H 0.7846(5) 0.5051(7) 0.2382(5) 0.155 Uiso 1 calc R .
H67C H 0.7407(5) 0.5257(7) 0.2921(5) 0.155 Uiso 1 calc R .
C71 C 0.2505(4) 0.2777(5) 0.1647(3) 0.050(2) Uani 1 d . .
C72 C 0.2419(5) 0.2526(6) 0.1055(3) 0.067(2) Uani 1 d . .
H72 H 0.2837(5) 0.2344(6) 0.0882(3) 0.080 Uiso 1 calc R .
C73 C 0.1713(5) 0.2543(7) 0.0714(4) 0.085(3) Uani 1 d . .
H73 H 0.1669(5) 0.2372(7) 0.0313(4) 0.102 Uiso 1 calc R .
C74 C 0.1075(5) 0.2804(7) 0.0945(4) 0.079(3) Uani 1 d . .
C75 C 0.1168(4) 0.3050(6) 0.1534(5) 0.074(3) Uani 1 d . .
H75 H 0.0745(4) 0.3232(6) 0.1702(5) 0.089 Uiso 1 calc R .
C76 C 0.1864(4) 0.3043(5) 0.1896(4) 0.061(2) Uani 1 d . .
H76 H 0.1903(4) 0.3211(5) 0.2296(4) 0.073 Uiso 1 calc R .
C77 C 0.0299(5) 0.2771(9) 0.0580(5) 0.125(4) Uani 1 d . .
H77A H 0.0343(5) 0.2587(9) 0.0178(5) 0.187 Uiso 1 calc R .
H77B H 0.0071(5) 0.3370(9) 0.0575(5) 0.187 Uiso 1 calc R .
H77C H -0.0009(5) 0.2335(9) 0.0755(5) 0.187 Uiso 1 calc R .
C81 C 0.4594(4) 0.3291(5) 0.3205(3) 0.055(2) Uani 1 d . .
C82 C 0.4407(6) 0.4076(6) 0.3499(4) 0.077(3) Uani 1 d . .
H82 H 0.3954(6) 0.4377(6) 0.3371(4) 0.093 Uiso 1 calc R .
C83 C 0.4887(7) 0.4410(7) 0.3977(5) 0.106(4) Uani 1 d . .
H83 H 0.4745(7) 0.4929(7) 0.4175(5) 0.127 Uiso 1 calc R .
C84 C 0.5571(6) 0.4006(7) 0.4172(4) 0.093(3) Uani 1 d . .
C85 C 0.5741(5) 0.3221(8) 0.3894(4) 0.090(3) Uani 1 d . .
H85 H 0.6191(5) 0.2917(8) 0.4030(4) 0.107 Uiso 1 calc R .
C86 C 0.5263(5) 0.2859(6) 0.3411(3) 0.068(2) Uani 1 d . .
H86 H 0.5397(5) 0.2322(6) 0.3227(3) 0.082 Uiso 1 calc R .
C87 C 0.6135(8) 0.4423(9) 0.4670(5) 0.158(6) Uani 1 d . .
H87A H 0.5925(8) 0.4972(9) 0.4816(5) 0.237 Uiso 1 calc R .
H87B H 0.6595(8) 0.4572(9) 0.4517(5) 0.237 Uiso 1 calc R .
H87C H 0.6241(8) 0.3987(9) 0.4991(5) 0.237 Uiso 1 calc R .
O1 O 0.758(2) 0.146(1) 0.113(1) 0.30(1) Uani 1 d . .
C91 C 0.711(1) 0.209(3) 0.078(1) 0.24(1) Uani 1 d . .
C93 C 0.824(1) 0.249(3) 0.122(2) 0.34(2) Uani 1 d . .
C92 C 0.761(3) 0.284(1) 0.092(2) 0.29(1) Uani 1 d . .
C94 C 0.850(2) 0.176(3) 0.123(2) 0.38(2) Uani 1 d . .

loop_
_atom_type_symbol
_atom_type_description
_atom_type_scat_dispersion_real
_atom_type_scat_dispersion_imag
_atom_type_scat_source
C C 0.0033 0.0016 'International Tables Vol C Tables 4.2.6.8 and 6.1.1.4'
H H 0.0000 0.0000 'International Tables Vol C Tables 4.2.6.8 and 6.1.1.4'
Pt Pt -1.7033 8.3905 'International Tables Vol C Tables 4.2.6.8 and 6.1.1.4'
N N 0.0061 0.0033 'International Tables Vol C Tables 4.2.6.8 and 6.1.1.4'
O O 0.0106 0.0060 'International Tables Vol C Tables 4.2.6.8 and 6.1.1.4'

loop_
_geom_angle_atom_site_label_1
_geom_angle_atom_site_label_2
_geom_angle_atom_site_label_3
_geom_angle
_geom_angle_site_symmetry_1
_geom_angle_site_symmetry_3
_geom_angle_publ_flag
N1 Pt1 N2 86.8(2) . . y
N2 Pt1 N3 167.1(2) . . y
N1 Pt1 N3 106.0(2) . . y
N2 Pt1 N4 104.3(2) . . y
N3 Pt1 N4 63.0(2) . . y
N1 Pt1 N4 168.2(2) . . y
N2 Pt1 Pt2 80.9(2) . . ?
N3 Pt1 Pt2 100.4(2) . . ?
N1 Pt1 Pt2 78.6(2) . . ?
N4 Pt1 Pt2 106.8(2) . . ?
C3 Pt1 Pt2 105.2(2) . . ?
N6 Pt2 N5 86.3(2) . . y
N6 Pt2 N8 105.0(2) . . y
N5 Pt2 N8 168.6(2) . . y
N6 Pt2 N7 167.7(2) . . y
N5 Pt2 N7 104.7(2) . . y
N8 Pt2 N7 64.0(2) . . y
N6 Pt2 Pt1 78.8(2) . . ?
N5 Pt2 Pt1 80.1(2) . . ?
N8 Pt2 Pt1 103.6(2) . . ?
N7 Pt2 Pt1 108.2(2) . . ?
C4 Pt2 Pt1 110.0(2) . . ?
C1 N1 C11 118.0(5) . . ?
C1 N1 Pt1 122.2(5) . . ?
C11 N1 Pt1 119.7(4) . . ?
C2 N2 C21 118.1(6) . . ?
C2 N2 Pt1 120.3(4) . . ?
C21 N2 Pt1 121.5(4) . . ?
C3 N3 C31 125.5(6) . . ?
C3 N3 Pt1 94.5(4) . . ?
C31 N3 Pt1 139.3(5) . . ?
C3 N4 C41 125.8(6) . . ?
C3 N4 Pt1 92.8(4) . . ?
C41 N4 Pt1 141.3(5) . . ?
C1 N5 C51 118.2(6) . . ?
C1 N5 Pt2 121.6(4) . . ?
C51 N5 Pt2 120.1(4) . . ?
C2 N6 C61 117.4(6) . . ?
C2 N6 Pt2 122.8(4) . . ?
C61 N6 Pt2 119.7(4) . . ?
C4 N7 C71 126.5(6) . . ?
C4 N7 Pt2 92.1(4) . . ?
C71 N7 Pt2 141.3(5) . . ?
C4 N8 C81 127.5(6) . . ?
C4 N8 Pt2 93.5(4) . . ?
C81 N8 Pt2 138.2(5) . . ?
N1 C1 N5 125.5(6) . . ?
N2 C2 N6 126.1(6) . . ?
N3 C3 N4 109.7(6) . . ?
N8 C4 N7 110.2(6) . . ?
C16 C11 C12 116.6(7) . . ?
C16 C11 N1 121.4(6) . . ?
C12 C11 N1 121.9(6) . . ?
C11 C12 C13 122.3(7) . . ?
C14 C13 C12 121.3(7) . . ?
C13 C14 C15 116.9(7) . . ?
C13 C14 C17 121.5(7) . . ?
C15 C14 C17 121.6(8) . . ?
C14 C15 C16 122.0(7) . . ?
C11 C16 C15 120.8(7) . . ?
C26 C21 C22 118.1(7) . . ?
C26 C21 N2 120.3(7) . . ?
C22 C21 N2 121.5(7) . . ?
C23 C22 C21 120.2(8) . . ?
C24 C23 C22 121.3(9) . . ?
C23 C24 C25 118.6(8) . . ?
C23 C24 C27 120(1) . . ?
C25 C24 C27 121(1) . . ?
C26 C25 C24 120.5(9) . . ?
C25 C26 C21 121.2(8) . . ?
C36 C31 C32 118.9(7) . . ?
C36 C31 N3 122.9(7) . . ?
C32 C31 N3 118.1(6) . . ?
C33 C32 C31 118.9(7) . . ?
C34 C33 C32 122.9(8) . . ?
C33 C34 C35 117.1(8) . . ?
C33 C34 C37 119(1) . . ?
C35 C34 C37 123.7(9) . . ?
C34 C35 C36 122.3(8) . . ?
C35 C36 C31 119.9(8) . . ?
C42 C41 C46 116.6(8) . . ?
C42 C41 N4 124.0(8) . . ?
C46 C41 N4 119.4(6) . . ?
C41 C42 C43 121(1) . . ?
C44 C43 C42 123.1(9) . . ?
C43 C44 C45 115.9(8) . . ?
C43 C44 C47 121.8(9) . . ?
C45 C44 C47 122.3(9) . . ?
C44 C45 C46 122(1) . . ?
C41 C46 C45 121.2(8) . . ?
C56 C51 C52 119.1(7) . . ?
C56 C51 N5 121.6(6) . . ?
C52 C51 N5 119.0(6) . . ?
C53 C52 C51 118.5(8) . . ?
C54 C53 C52 123.7(8) . . ?
C55 C54 C53 116.1(8) . . ?
C55 C54 C57 122(1) . . ?
C53 C54 C57 121(1) . . ?
C54 C55 C56 123.1(8) . . ?
C51 C56 C55 119.4(8) . . ?
C62 C61 C66 118.6(7) . . ?
C62 C61 N6 119.2(6) . . ?
C66 C61 N6 122.1(7) . . ?
C61 C62 C63 121.0(7) . . ?
C64 C63 C62 121.8(8) . . ?
C65 C64 C63 116.3(8) . . ?
C65 C64 C67 121.9(9) . . ?
C63 C64 C67 121.8(9) . . ?
C64 C65 C66 123.6(8) . . ?
C61 C66 C65 118.8(8) . . ?
C72 C71 N7 118.8(6) . . ?
C72 C71 C76 118.5(7) . . ?
N7 C71 C76 122.6(7) . . ?
C71 C72 C73 120.4(8) . . ?
C74 C73 C72 122.4(9) . . ?
C75 C74 C73 116.7(8) . . ?
C75 C74 C77 121.0(9) . . ?
C73 C74 C77 122.2(9) . . ?
C74 C75 C76 123.1(8) . . ?
C75 C76 C71 118.9(8) . . ?
C86 C81 C82 118.2(7) . . ?
C86 C81 N8 119.1(7) . . ?
C82 C81 N8 122.6(7) . . ?
C83 C82 C81 120.1(9) . . ?
C82 C83 C84 122.2(9) . . ?
C85 C84 C83 117.3(9) . . ?
C85 C84 C87 120(1) . . ?
C83 C84 C87 122(1) . . ?
C84 C85 C86 121.9(9) . . ?
C81 C86 C85 120.1(8) . . ?
C91 O1 C94 113(3) . . ?
C91 O1 C93 82(2) . . ?
C94 O1 C93 37(1) . . ?
O1 C91 C92 94(3) . . ?
C94 C93 C92 131(5) . . ?
C94 C93 O1 61(3) . . ?
C92 C93 O1 77(2) . . ?
C93 C92 C91 107(3) . . ?
C93 C94 O1 82(3) . . ?

loop_
_geom_bond_atom_site_label_1
_geom_bond_atom_site_label_2
_geom_bond_distance
_geom_bond_site_symmetry_2
_geom_bond_publ_flag
Pt1 Pt2 2.9376(7) . y
Pt1 N1 2.040(5) . y
Pt1 N2 2.032(5) . y
Pt1 N3 2.035(5) . y
Pt1 N4 2.066(5) . y
Pt2 N5 2.032(5) . y
Pt2 N6 2.023(5) . y
Pt2 N7 2.054(5) . y
Pt2 N8 2.042(5) . y
N1 C1 1.318(8) . ?
N1 C11 1.418(8) . ?
N2 C2 1.321(8) . ?
N2 C21 1.427(8) . ?
N3 C3 1.305(9) . ?
N3 C31 1.407(9) . ?
N4 C3 1.314(9) . ?
N4 C41 1.406(9) . ?
N5 C1 1.313(8) . ?
N5 C51 1.409(8) . ?
N6 C2 1.334(8) . ?
N6 C61 1.407(8) . ?
N7 C4 1.337(8) . ?
N7 C71 1.388(8) . ?
N8 C4 1.308(8) . ?
N8 C81 1.392(8) . ?
C11 C16 1.37(1) . ?
C11 C12 1.373(9) . ?
C12 C13 1.37(1) . ?
C13 C14 1.36(1) . ?
C14 C15 1.37(1) . ?
C14 C17 1.51(1) . ?
C15 C16 1.38(1) . ?
C21 C26 1.38(1) . ?
C21 C22 1.39(1) . ?
C22 C23 1.38(1) . ?
C23 C24 1.37(1) . ?
C24 C25 1.39(1) . ?
C24 C27 1.53(1) . ?
C25 C26 1.37(1) . ?
C31 C36 1.38(1) . ?
C31 C32 1.39(1) . ?
C32 C33 1.37(1) . ?
C33 C34 1.36(1) . ?
C34 C35 1.37(1) . ?
C34 C37 1.51(1) . ?
C35 C36 1.37(1) . ?
C41 C42 1.34(1) . ?
C41 C46 1.36(1) . ?
C42 C43 1.38(1) . ?
C43 C44 1.34(1) . ?
C44 C45 1.35(1) . ?
C44 C47 1.53(1) . ?
C45 C46 1.39(1) . ?
C51 C56 1.38(1) . ?
C51 C52 1.39(1) . ?
C52 C53 1.38(1) . ?
C53 C54 1.37(1) . ?
C54 C55 1.36(1) . ?
C54 C57 1.50(1) . ?
C55 C56 1.38(1) . ?
C61 C62 1.37(1) . ?
C61 C66 1.37(1) . ?
C62 C63 1.38(1) . ?
C63 C64 1.37(1) . ?
C64 C65 1.36(1) . ?
C64 C67 1.52(1) . ?
C65 C66 1.38(1) . ?
C71 C72 1.37(1) . ?
C71 C76 1.40(1) . ?
C72 C73 1.38(1) . ?
C73 C74 1.37(1) . ?
C74 C75 1.37(1) . ?
C74 C77 1.51(1) . ?
C75 C76 1.38(1) . ?
C81 C86 1.37(1) . ?
C81 C82 1.38(1) . ?
C82 C83 1.37(1) . ?
C83 C84 1.37(1) . ?
C84 C85 1.36(1) . ?
C84 C87 1.53(1) . ?
C85 C86 1.39(1) . ?
O1 C91 1.41(3) . ?
O1 C94 1.68(4) . ?
O1 C93 1.91(4) . ?
C91 C92 1.43(3) . ?
C93 C94 1.16(4) . ?
C93 C92 1.33(5) . ?

loop_
_geom_torsion_atom_site_label_1
_geom_torsion_atom_site_label_2
_geom_torsion_atom_site_label_3
_geom_torsion_atom_site_label_4
_geom_torsion
_geom_torsion_site_symmetry_1
_geom_torsion_site_symmetry_2
_geom_torsion_site_symmetry_3
_geom_torsion_site_symmetry_4
_geom_torsion_publ_flag
N1 Pt1 Pt2 N5 -23.9(2) . . . . ?
N2 Pt1 Pt2 N6 -23.5(2) . . . . ?
N3 Pt1 Pt2 N7 -26.1(2) . . . . ?
N4 Pt1 Pt2 N8 -24.1(2) . . . . ?
